data_7053700
loop_
_publ_author_name
'Dehaen, Wim'
'Gale, Philip A.'
'Garc\'ia-Garrido, Sergio E.'
'Kostermans, Maarten'
'Light, Mark E.'

_publ_section_title
;
 Anion recognition by N-confused calix[4]pyrrole-\a-carbaldehyde and its
 Knoevenagel reaction derivatives
;
_journal_issue 5
_journal_name_full 'New Journal of Chemistry'
_journal_page_first 691
_journal_paper_doi 10.1039/b616467f
_journal_volume 31
_journal_year 2007
_chemical_formula_sum 'C29 H37.8 N4 O1.9'
_chemical_formula_weight 472.83
_chemical_name_systematic ?
_space_group_IT_number 2
_symmetry_cell_setting triclinic
_symmetry_space_group_name_Hall '-P 1'
_symmetry_space_group_name_H-M 'P -1'
_atom_sites_solution_hydrogens geom
_atom_sites_solution_primary direct
_atom_sites_solution_secondary difmap
_audit_creation_method SHELXL-97
_cell_angle_alpha 107.535(2)
_cell_angle_beta 92.714(2)
_cell_angle_gamma 91.380(2)
_cell_formula_units_Z 2
_cell_length_a 10.1714(3)
_cell_length_b 10.1756(3)
_cell_length_c 13.1069(4)
_cell_measurement_reflns_used 5845
_cell_measurement_temperature 120(2)
_cell_measurement_theta_max 27.48
_cell_measurement_theta_min 1.00
_cell_volume 1291.03(7)
_computing_cell_refinement 'DENZO (Otwinowski & Minor, 1997) & COLLECT (Hooft, R.W.W., 1998)'
_computing_data_collection 'COLLECT (Hooft, R.W.W., 1998)'
_computing_data_reduction 'DENZO (Otwinowski & Minor, 1997) & COLLECT (Hooft, R.W.W., 1998)'
_computing_molecular_graphics 'CAMERON (Watkin, et al., 1993)'
_computing_publication_material 'WINGX (Farrugia, 1998)'
_computing_structure_refinement 'SHELXL-97 (Sheldrick, 1997)'
_computing_structure_solution 'SHELXS-97 (Sheldrick, 1997)'
_diffrn_ambient_temperature 120(2)
_diffrn_detector_area_resol_mean 9.091
_diffrn_measured_fraction_theta_full 0.997
_diffrn_measured_fraction_theta_max 0.997
_diffrn_measurement_device_type 'Bruker-Nonius CCD camera on \k-goniostat'
_diffrn_measurement_method '\f & \w scans to fill the asymmetric unit'
_diffrn_radiation_monochromator graphite
_diffrn_radiation_source 'Bruker Nonius FR591 Rotating Anode'
_diffrn_radiation_type MoK\a
_diffrn_radiation_wavelength 0.71073
_diffrn_reflns_av_R_equivalents 0.0531
_diffrn_reflns_av_sigmaI/netI 0.0544
_diffrn_reflns_limit_h_max 13
_diffrn_reflns_limit_h_min -13
_diffrn_reflns_limit_k_max 13
_diffrn_reflns_limit_k_min -13
_diffrn_reflns_limit_l_max 16
_diffrn_reflns_limit_l_min -16
_diffrn_reflns_number 29203
_diffrn_reflns_theta_full 27.48
_diffrn_reflns_theta_max 27.48
_diffrn_reflns_theta_min 3.00
_diffrn_standards_number 0
_exptl_absorpt_coefficient_mu 0.077
_exptl_absorpt_correction_T_max 0.9848
_exptl_absorpt_correction_T_min 0.9598
_exptl_absorpt_correction_type multi-scan
_exptl_absorpt_process_details
;
SADABS V2.10 (Sheldrick, G.M., 2003)
;
_exptl_crystal_colour 'Dark Yellow'
_exptl_crystal_density_diffrn 1.216
_exptl_crystal_density_method 'not measured'
_exptl_crystal_description Block
_exptl_crystal_F_000 510
_exptl_crystal_size_max 0.4
_exptl_crystal_size_mid 0.3
_exptl_crystal_size_min 0.2
_refine_diff_density_max 1.048
_refine_diff_density_min -0.668
_refine_diff_density_rms 0.061
_refine_ls_extinction_method none
_refine_ls_goodness_of_fit_ref 0.967
_refine_ls_hydrogen_treatment mixed
_refine_ls_matrix_type full
_refine_ls_number_parameters 336
_refine_ls_number_reflns 5888
_refine_ls_number_restraints 14
_refine_ls_restrained_S_all 1.083
_refine_ls_R_factor_all 0.1112
_refine_ls_R_factor_gt 0.0693
_refine_ls_shift/su_max 0.029
_refine_ls_shift/su_mean 0.001
_refine_ls_structure_factor_coef Fsqd
_refine_ls_weighting_details 'calc w=1/[\s^2^(Fo^2^)+(0.0979P)^2^+1.6184P] where P=(Fo^2^+2Fc^2^)/3'
_refine_ls_weighting_scheme calc
_refine_ls_wR_factor_gt 0.1779
_refine_ls_wR_factor_ref 0.2009
_reflns_number_gt 3951
_reflns_number_total 5888
_reflns_threshold_expression >2sigma(I)
_cod_data_source_file b616467fsup1.cif
_cod_data_source_block 2006sot0648
_cod_depositor_comments
;
The following automatic conversions were performed:

'_symmetry_cell_setting' value 'Triclinic' changed to 'triclinic'
according to /home/saulius/struct/CIF-dictionaries/cif_core.dic
dictionary named 'cif_core.dic' version 2.4.2 from 2011-04-26.

Automatic conversion script
Id: cif_fix_values 1891 2012-01-12 08:04:46Z andrius 
;
_cod_original_sg_symbol_H-M P-1
_cod_original_formula_sum 'C29 H37.80 N4 O1.90'
_cod_database_code 7053700

loop_
_symmetry_equiv_pos_as_xyz
'x, y, z'
'-x, -y, -z'

loop_
_atom_site_label
_atom_site_type_symbol
_atom_site_fract_x
_atom_site_fract_y
_atom_site_fract_z
_atom_site_U_iso_or_equiv
_atom_site_adp_type
_atom_site_occupancy
_atom_site_symmetry_multiplicity
_atom_site_calc_flag
_atom_site_refinement_flags
_atom_site_disorder_assembly
_atom_site_disorder_group
O2 O 0.71001(4) 0.31185(4) 0.46614(3) 0.04577(12) Uani 0.90 1 d PD . .
H99 H 0.72871(18) 0.22509(13) 0.4620(3) 0.050 Uiso 0.90 1 d PD . .
H98 H 0.62128(12) 0.3061(2) 0.4557(2) 0.050 Uiso 0.90 1 d PD . .
C1 C 0.32505(3) 0.21712(4) 0.17128(3) 0.02298(10) Uani 1 1 d . . .
C2 C 0.30311(4) 0.12898(4) 0.06904(3) 0.03054(12) Uani 1 1 d . . .
H2 H 0.2676 0.1526 0.0088 0.037 Uiso 1 1 calc R . .
C3 C 0.34293(4) -0.00366(4) 0.06939(3) 0.03105(12) Uani 1 1 d . . .
H3 H 0.3380 -0.0848 0.0096 0.037 Uiso 1 1 calc R . .
C4 C 0.38957(3) 0.00603(4) 0.17104(3) 0.02212(10) Uani 1 1 d . . .
C5 C 0.43954(4) -0.10178(4) 0.21974(3) 0.02527(11) Uani 1 1 d . . .
C6 C 0.34151(4) -0.12400(4) 0.29967(3) 0.03501(12) Uani 1 1 d . . .
H6A H 0.3338 -0.0374 0.3573 0.053 Uiso 1 1 calc R . .
H6B H 0.3733 -0.1950 0.3302 0.053 Uiso 1 1 calc R . .
H6C H 0.2551 -0.1537 0.2624 0.053 Uiso 1 1 calc R . .
C7 C 0.45238(4) -0.23836(4) 0.13055(4) 0.03554(13) Uani 1 1 d . . .
H7A H 0.3662 -0.2687 0.0929 0.053 Uiso 1 1 calc R . .
H7B H 0.4839 -0.3086 0.1621 0.053 Uiso 1 1 calc R . .
H7C H 0.5152 -0.2250 0.0798 0.053 Uiso 1 1 calc R . .
C8 C 0.57321(4) -0.05650(3) 0.27878(3) 0.02269(10) Uani 1 1 d . . .
C9 C 0.61867(4) -0.05412(4) 0.37897(3) 0.02915(11) Uani 1 1 d . . .
H9 H 0.5687 -0.0766 0.4312 0.035 Uiso 1 1 calc R . .
C10 C 0.75469(4) -0.01181(4) 0.39119(3) 0.02923(11) Uani 1 1 d . . .
H10 H 0.8113 -0.0015 0.4531 0.035 Uiso 1 1 calc R . .
C11 C 0.78934(3) 0.01126(3) 0.29860(3) 0.02177(10) Uani 1 1 d . . .
C12 C 0.91996(3) 0.05469(4) 0.26388(3) 0.02279(10) Uani 1 1 d . . .
C13 C 0.97895(4) -0.07000(4) 0.18358(3) 0.02961(12) Uani 1 1 d . . .
H13A H 0.9946 -0.1420 0.2178 0.044 Uiso 1 1 calc R . .
H13B H 1.0624 -0.0412 0.1609 0.044 Uiso 1 1 calc R . .
H13C H 0.9173 -0.1062 0.1210 0.044 Uiso 1 1 calc R . .
C14 C 1.01757(4) 0.10501(4) 0.36265(3) 0.03191(12) Uani 1 1 d . . .
H14A H 0.9844 0.1873 0.4137 0.048 Uiso 1 1 calc R . .
H14B H 1.1035 0.1277 0.3401 0.048 Uiso 1 1 calc R . .
H14C H 1.0269 0.0321 0.3968 0.048 Uiso 1 1 calc R . .
C15 C 0.90006(3) 0.16733(4) 0.21246(3) 0.02129(10) Uani 1 1 d . . .
C16 C 0.92895(4) 0.17629(4) 0.11381(3) 0.02543(11) Uani 1 1 d . . .
H16 H 0.9664 0.1065 0.0586 0.031 Uiso 1 1 calc R . .
C17 C 0.89310(4) 0.30842(4) 0.10829(3) 0.02539(11) Uani 1 1 d . . .
H17 H 0.9017 0.3424 0.0488 0.030 Uiso 1 1 calc R . .
C18 C 0.84399(3) 0.37765(3) 0.20437(3) 0.02090(10) Uani 1 1 d . . .
C19 C 0.79416(4) 0.52225(4) 0.24634(3) 0.02451(10) Uani 1 1 d . A .
C20 C 0.79081(4) 0.59106(4) 0.15663(4) 0.03720(12) Uani 1 1 d . . .
H20A H 0.7563 0.6835 0.1835 0.056 Uiso 1 1 calc R . .
H20B H 0.7338 0.5354 0.0958 0.056 Uiso 1 1 calc R . .
H20C H 0.8802 0.5981 0.1334 0.056 Uiso 1 1 calc R . .
C21 C 0.88969(4) 0.60834(4) 0.33843(4) 0.03652(14) Uani 1 1 d . . .
H21A H 0.8618 0.7038 0.3624 0.055 Uiso 1 1 calc R . .
H21B H 0.9789 0.6065 0.3131 0.055 Uiso 1 1 calc R . .
H21C H 0.8890 0.5694 0.3983 0.055 Uiso 1 1 calc R . .
C22 C 0.65297(4) 0.51291(3) 0.28134(3) 0.02225(10) Uani 1 1 d D . .
C23A C 0.59247(3) 0.58333(3) 0.36980(3) 0.02500(12) Uani 0.90 1 d PD A 1
C26A C 0.63102(4) 0.67908(5) 0.46393(3) 0.03625(14) Uani 0.90 1 d PD A 1
H26A H 0.7201 0.7127 0.4725 0.044 Uiso 0.90 1 calc PR A 1
O1A O 0.55714(4) 0.72877(4) 0.54313(3) 0.04665(12) Uani 0.90 1 d PD A 1
N4A N 0.45966(3) 0.53782(3) 0.35557(2) 0.02915(10) Uani 0.90 1 d PD A 1
H4A H 0.3995 0.5695 0.4019 0.035 Uiso 0.90 1 calc PR A 1
C23B C 0.45966(3) 0.53782(3) 0.35557(2) 0.02500(12) Uani 0.10 1 d PD A 2
C26B C 0.39521(7) 0.56610(10) 0.44767(4) 0.03625(14) Uani 0.10 1 d PD . 2
H26B H 0.3203 0.5142 0.4569 0.044 Uiso 0.10 1 calc PRD . 2
O1B O 0.44683(19) 0.66993(13) 0.51997(12) 0.04665(12) Uani 0.10 1 d PD . 2
N4B N 0.59247(3) 0.58333(3) 0.36980(3) 0.02915(10) Uani 0.10 1 d PD A 2
H4B H 0.6296 0.6463 0.4261 0.035 Uiso 0.10 1 calc PR A 2
C24 C 0.43769(4) 0.44105(4) 0.26318(3) 0.02454(10) Uani 1 1 d D . .
C25 C 0.55625(4) 0.42078(4) 0.21219(3) 0.02426(10) Uani 1 1 d . A .
H25 H 0.5699 0.3573 0.1440 0.029 Uiso 1 1 calc R . .
C27 C 0.30552(4) 0.36984(4) 0.21764(3) 0.02643(11) Uani 1 1 d . A .
C28 C 0.25482(4) 0.42766(4) 0.12768(4) 0.03824(13) Uani 1 1 d . . .
H28A H 0.3196 0.4129 0.0727 0.057 Uiso 1 1 calc R A .
H28B H 0.2416 0.5267 0.1576 0.057 Uiso 1 1 calc R . .
H28C H 0.1710 0.3802 0.0955 0.057 Uiso 1 1 calc R . .
C29 C 0.20317(4) 0.39677(4) 0.30319(3) 0.03280(12) Uani 1 1 d . . .
H29A H 0.1173 0.3564 0.2698 0.049 Uiso 1 1 calc R A .
H29B H 0.1964 0.4964 0.3358 0.049 Uiso 1 1 calc RD . .
H29C H 0.2304 0.3547 0.3586 0.049 Uiso 1 1 calc RD . .
N1 N 0.37778(3) 0.14052(3) 0.23259(2) 0.02182(8) Uani 1 1 d . . .
H1 H 0.4007 0.1731 0.3014 0.026 Uiso 1 1 calc R . .
N2 N 0.67799(3) -0.01675(3) 0.23032(2) 0.02220(9) Uani 1 1 d . . .
H2A H 0.6743 -0.0102 0.1648 0.027 Uiso 1 1 calc R . .
N3 N 0.84866(3) 0.29187(3) 0.26742(2) 0.02173(8) Uani 1 1 d . . .
H3A H 0.8227 0.3129 0.3333 0.026 Uiso 1 1 calc R . .

loop_
_atom_site_aniso_label
_atom_site_aniso_U_11
_atom_site_aniso_U_22
_atom_site_aniso_U_33
_atom_site_aniso_U_23
_atom_site_aniso_U_13
_atom_site_aniso_U_12
O2 0.04553(19) 0.04312(18) 0.04877(18) 0.01240(14) 0.01241(16) 0.00438(16)
C1 0.01551(15) 0.02444(15) 0.03206(17) 0.01318(12) 0.00166(14) -0.00006(13)
C2 0.02911(19) 0.03628(19) 0.02608(17) 0.01045(14) -0.00629(15) 0.00045(16)
C3 0.0318(2) 0.02583(18) 0.02962(19) 0.00012(15) -0.00322(16) 0.00211(16)
C4 0.01641(15) 0.02064(15) 0.02779(16) 0.00503(13) 0.00221(14) -0.00089(13)
C5 0.01899(16) 0.02055(15) 0.03706(18) 0.00998(13) 0.00178(15) -0.00046(13)
C6 0.02162(18) 0.03604(18) 0.0559(2) 0.02636(14) 0.00555(16) 0.00033(15)
C7 0.02734(19) 0.01997(17) 0.0539(2) 0.00383(17) -0.00177(19) -0.00154(16)
C8 0.01957(16) 0.01635(14) 0.03450(17) 0.01053(12) 0.00546(14) 0.00233(13)
C9 0.02718(18) 0.03233(17) 0.03314(17) 0.01676(13) 0.00686(15) 0.00375(15)
C10 0.02571(18) 0.03484(18) 0.02952(17) 0.01376(13) -0.00210(15) 0.00295(15)
C11 0.01881(16) 0.01806(15) 0.02849(16) 0.00736(12) -0.00124(14) 0.00250(13)
C12 0.01609(15) 0.02053(15) 0.03171(17) 0.00826(13) -0.00111(14) 0.00025(13)
C13 0.02252(18) 0.02184(16) 0.0448(2) 0.00974(14) 0.00630(16) 0.00379(14)
C14 0.02547(19) 0.03082(18) 0.0405(2) 0.01414(14) -0.00801(16) -0.00197(15)
C15 0.01413(15) 0.01902(15) 0.02895(17) 0.00513(12) -0.00165(14) -0.00065(13)
C16 0.02691(18) 0.02232(16) 0.02514(17) 0.00419(13) 0.00260(15) 0.00001(15)
C17 0.02450(18) 0.02658(16) 0.02616(16) 0.00989(13) 0.00013(14) -0.00056(14)
C18 0.01526(15) 0.02041(14) 0.02851(16) 0.01017(12) -0.00128(13) -0.00165(13)
C19 0.01800(16) 0.01819(15) 0.03725(18) 0.00859(13) 0.00019(15) -0.00113(13)
C20 0.02842(19) 0.03093(17) 0.0615(2) 0.02649(14) 0.01084(18) 0.00419(15)
C21 0.02066(18) 0.02226(18) 0.0571(3) -0.00105(18) -0.00459(18) -0.00151(15)
C22 0.01985(16) 0.01598(14) 0.03246(17) 0.00997(12) -0.00125(14) 0.00192(13)
C23A 0.0289(2) 0.01763(16) 0.02860(19) 0.00772(14) -0.00176(16) 0.00058(16)
C26A 0.0346(2) 0.0373(2) 0.0369(2) 0.01175(17) -0.0015(2) 0.0026(2)
O1A 0.0632(2) 0.04290(18) 0.02889(16) 0.00390(14) -0.00275(16) 0.00744(17)
N4A 0.02615(17) 0.02582(15) 0.04058(17) 0.01575(12) 0.01144(14) 0.00829(14)
C23B 0.0289(2) 0.01763(16) 0.02860(19) 0.00772(14) -0.00176(16) 0.00058(16)
C26B 0.0346(2) 0.0373(2) 0.0369(2) 0.01175(17) -0.0015(2) 0.0026(2)
O1B 0.0632(2) 0.04290(18) 0.02889(16) 0.00390(14) -0.00275(16) 0.00744(17)
N4B 0.02615(17) 0.02582(15) 0.04058(17) 0.01575(12) 0.01144(14) 0.00829(14)
C24 0.02107(17) 0.01792(14) 0.03616(18) 0.01050(12) 0.00108(15) 0.00153(13)
C25 0.02043(17) 0.01886(15) 0.03166(18) 0.00504(13) 0.00075(14) 0.00031(14)
C27 0.01725(16) 0.02361(16) 0.04142(19) 0.01436(13) 0.00111(15) 0.00177(14)
C28 0.0266(2) 0.03405(18) 0.0611(2) 0.02665(15) -0.00773(18) -0.00053(16)
C29 0.02080(17) 0.02407(17) 0.0503(2) 0.00575(16) 0.00676(17) 0.00055(15)
N1 0.02269(14) 0.01894(13) 0.02343(13) 0.00630(10) -0.00091(12) -0.00102(12)
N2 0.01940(14) 0.02363(13) 0.02480(13) 0.00940(10) 0.00057(12) -0.00051(12)
N3 0.02139(14) 0.01982(13) 0.02384(13) 0.00600(10) 0.00307(12) 0.00262(11)

loop_
_atom_type_symbol
_atom_type_description
_atom_type_scat_dispersion_real
_atom_type_scat_dispersion_imag
_atom_type_scat_source
C C 0.0033 0.0016 'International Tables Vol C Tables 4.2.6.8 and 6.1.1.4'
H H 0.0000 0.0000 'International Tables Vol C Tables 4.2.6.8 and 6.1.1.4'
N N 0.0061 0.0033 'International Tables Vol C Tables 4.2.6.8 and 6.1.1.4'
O O 0.0106 0.0060 'International Tables Vol C Tables 4.2.6.8 and 6.1.1.4'

loop_
_geom_angle_atom_site_label_1
_geom_angle_atom_site_label_2
_geom_angle_atom_site_label_3
_geom_angle
_geom_angle_site_symmetry_1
_geom_angle_site_symmetry_3
O1B O2 C26B 42.89(5) 2_666 2_666
C2 C1 N1 106.74(3) . .
C2 C1 C27 131.47(4) . .
N1 C1 C27 121.75(3) . .
C1 C2 C3 107.84(4) . .
C4 C3 C2 107.87(3) . .
C3 C4 N1 107.14(3) . .
C3 C4 C5 131.50(3) . .
N1 C4 C5 121.28(3) . .
C4 C5 C8 110.80(3) . .
C4 C5 C7 109.36(3) . .
C8 C5 C7 109.15(3) . .
C4 C5 C6 109.58(3) . .
C8 C5 C6 108.78(3) . .
C7 C5 C6 109.14(3) . .
C9 C8 N2 106.82(3) . .
C9 C8 C5 130.95(4) . .
N2 C8 C5 122.10(3) . .
C8 C9 C10 107.77(4) . .
C11 C10 C9 108.14(3) . .
C10 C11 N2 106.62(3) . .
C10 C11 C12 132.05(3) . .
N2 C11 C12 121.31(3) . .
C15 C12 C11 110.26(3) . .
C15 C12 C13 109.50(3) . .
C11 C12 C13 109.83(3) . .
C15 C12 C14 110.40(3) . .
C11 C12 C14 109.07(3) . .
C13 C12 C14 107.74(3) . .
C16 C15 N3 106.74(3) . .
C16 C15 C12 131.65(3) . .
N3 C15 C12 121.57(3) . .
C15 C16 C17 108.09(3) . .
C18 C17 C16 107.50(4) . .
C17 C18 N3 107.46(3) . .
C17 C18 C19 131.56(4) . .
N3 C18 C19 120.95(3) . .
C18 C19 C22 108.79(3) . .
C18 C19 C20 109.74(3) . .
C22 C19 C20 108.30(3) . .
C18 C19 C21 108.96(3) . .
C22 C19 C21 112.77(3) . .
C20 C19 C21 108.24(3) . .
C23A C22 C25 107.04(3) . .
C23A C22 C19 132.28(3) . .
C25 C22 C19 120.61(3) . .
C22 C23A C26A 135.37(4) . .
C22 C23A N4A 107.52(3) . .
C26A C23A N4A 117.08(3) . .
O1A C26A C23A 125.72(4) . .
C24 N4A C23A 110.47(3) . .
O1B C26B O2 60.43(9) . 2_666
C26B O1B O2 76.69(10) . 2_666
N4A C24 C25 107.72(3) . .
N4A C24 C27 126.07(3) . .
C25 C24 C27 126.14(3) . .
C24 C25 C22 107.25(3) . .
C1 C27 C24 108.55(3) . .
C1 C27 C29 110.71(3) . .
C24 C27 C29 111.62(3) . .
C1 C27 C28 109.32(3) . .
C24 C27 C28 108.42(3) . .
C29 C27 C28 108.17(3) . .
C4 N1 C1 110.41(3) . .
C11 N2 C8 110.65(3) . .
C18 N3 C15 110.20(3) . .

loop_
_geom_bond_atom_site_label_1
_geom_bond_atom_site_label_2
_geom_bond_distance
_geom_bond_site_symmetry_2
O2 O1B 1.623(2) 2_666
O2 C26B 1.8158(8) 2_666
C1 C2 1.3739(5) .
C1 N1 1.3776(5) .
C1 C27 1.5103(5) .
C2 C3 1.4197(6) .
C3 C4 1.3669(6) .
C4 N1 1.3747(4) .
C4 C5 1.5124(6) .
C5 C8 1.5215(5) .
C5 C7 1.5360(5) .
C5 C6 1.5406(6) .
C8 C9 1.3644(6) .
C8 N2 1.3787(5) .
C9 C10 1.4262(6) .
C10 C11 1.3639(6) .
C11 N2 1.3783(5) .
C11 C12 1.5223(5) .
C12 C15 1.5075(6) .
C12 C13 1.5393(5) .
C12 C14 1.5422(5) .
C15 C16 1.3683(6) .
C15 N3 1.3841(4) .
C16 C17 1.4233(6) .
C17 C18 1.3688(5) .
C18 N3 1.3711(5) .
C18 C19 1.5163(5) .
C19 C22 1.5375(5) .
C19 C20 1.5386(7) .
C19 C21 1.5424(5) .
C22 C23A 1.3507(5) .
C22 C25 1.4239(5) .
C23A C26A 1.3553(5) .
C23A N4A 1.4029(5) .
C26A O1A 1.2937(5) .
N4A C24 1.3158(4) .
C26B O1B 1.2699(14) .
C26B O2 1.8158(8) 2_666
O1B O2 1.623(2) 2_666
C24 C25 1.3960(5) .
C24 C27 1.5182(5) .
C27 C29 1.5346(6) .
C27 C28 1.5418(7) .
